data_2022810
loop_
_publ_author_name
'Mammadova, Gunay Z.'
'Mertsalov, Dmitriy F.'
'Shchevnikov, Dmitriy M.'
'Grigoriev, Mikhail S.'
'Akkurt, Mehmet'
'Y\?ild\?ir\?im, Sema \"Ozt\"urk'
'Bhattarai, Ajaya'

_publ_section_title
;
 Crystal structures and Hirshfeld surface analyses of
 N,N-dimethylacetamide--1-(dimethyl-\l4-azanylidene)ethan-1-ol tribromide
 (1/1), N,N-dimethylacetamide--1-(dimethyl-\l4-azanylidene)ethan-1-ol
 dibromidoiodate (1/1) and
 N,N-dimethylacetamide--1-(dimethyl-\l4-azanylidene)ethan-1-ol
 dichloridoiodate (1/1)
;
_journal_coeditor_code YZ2034
_journal_issue 8
_journal_name_full 'Acta Crystallographica Section E Crystallographic Communications'
_journal_paper_doi 10.1107/S2056989023005509
_journal_volume 79
_journal_year 2023
_chemical_formula_iupac 'C4 H9 N1 O1, C4 H10 N1 O1 -, Br2 I -'
_chemical_formula_moiety 'C4 H9 N1 O1, C4 H10 N1 O1 -, Br2 I -'
_chemical_formula_sum 'C8 H19 Br2 I N2 O2'
_chemical_formula_weight 461.97
_chemical_name_systematic
'<i>N</i>,<i>N</i>-Dimethylacetamide--1-(dimethyl-\l^4^-azanylidene)ethan-1-ol dibromidoiodate (1/1)'
_space_group_crystal_system triclinic
_space_group_IT_number 2
_space_group_name_Hall '-P 1'
_space_group_name_H-M_alt 'P -1'
_atom_sites_solution_hydrogens mixed
_atom_sites_solution_primary dual
_audit_creation_method SHELXL-2018/3
_cell_angle_alpha 90.645(2)
_cell_angle_beta 103.651(2)
_cell_angle_gamma 93.656(2)
_cell_formula_units_Z 2
_cell_length_a 7.2943(3)
_cell_length_b 7.9544(4)
_cell_length_c 13.6097(7)
_cell_measurement_reflns_used 9984
_cell_measurement_temperature 100(2)
_cell_measurement_theta_max 35.15
_cell_measurement_theta_min 2.88
_cell_volume 765.51(6)
_computing_cell_refinement
;
SAINT (Bruker, 2013)
;
_computing_data_collection
;
APEX2 (Bruker, 2013)
;
_computing_data_reduction
;
SAINT (Bruker, 2013)
;
_computing_molecular_graphics
;
ORTEP-3 for Windows (Farrugia, 2012)
;
_computing_publication_material
;
PLATON (Spek, 2020)
;
_computing_structure_refinement
;
SHELXL (Sheldrick, 2015b)
;
_computing_structure_solution
;
SHELXT (Sheldrick, 2015a)
;
_diffrn_ambient_temperature 100(2)
_diffrn_measured_fraction_theta_full 0.993
_diffrn_measured_fraction_theta_max 0.992
_diffrn_measurement_device_type 'Bruker Kappa APEXII area-detector'
_diffrn_measurement_method '\w- and \f-scans'
_diffrn_radiation_type MoK\a
_diffrn_radiation_wavelength 0.71073
_diffrn_reflns_av_R_equivalents 0.0209
_diffrn_reflns_av_unetI/netI 0.0209
_diffrn_reflns_limit_h_max 11
_diffrn_reflns_limit_h_min -11
_diffrn_reflns_limit_k_max 12
_diffrn_reflns_limit_k_min -12
_diffrn_reflns_limit_l_max 21
_diffrn_reflns_limit_l_min -22
_diffrn_reflns_number 30601
_diffrn_reflns_theta_full 25.242
_diffrn_reflns_theta_max 35.180
_diffrn_reflns_theta_min 4.261
_exptl_absorpt_coefficient_mu 7.299
_exptl_absorpt_correction_T_max 0.669
_exptl_absorpt_correction_T_min 0.515
_exptl_absorpt_correction_type multi-scan
_exptl_absorpt_process_details
;
(SADABS; Bruker, 2008)
;
_exptl_crystal_colour orange
_exptl_crystal_density_diffrn 2.004
_exptl_crystal_description fragment
_exptl_crystal_F_000 440
_exptl_crystal_size_max 0.140
_exptl_crystal_size_mid 0.080
_exptl_crystal_size_min 0.060
_refine_diff_density_max 0.520
_refine_diff_density_min -0.623
_refine_ls_extinction_method none
_refine_ls_goodness_of_fit_ref 1.030
_refine_ls_hydrogen_treatment mixed
_refine_ls_matrix_type full
_refine_ls_number_parameters 149
_refine_ls_number_reflns 6766
_refine_ls_number_restraints 0
_refine_ls_restrained_S_all 1.030
_refine_ls_R_factor_all 0.0298
_refine_ls_R_factor_gt 0.0190
_refine_ls_shift/su_max 0.001
_refine_ls_shift/su_mean 0.000
_refine_ls_structure_factor_coef Fsqd
_refine_ls_weighting_details 'w=1/[\s^2^(Fo^2^)+(0.0119P)^2^+0.2374P] where P=(Fo^2^+2Fc^2^)/3'
_refine_ls_weighting_scheme calc
_refine_ls_wR_factor_gt 0.0351
_refine_ls_wR_factor_ref 0.0376
_reflns_number_gt 5446
_reflns_number_total 6766
_reflns_threshold_expression 'I > 2\s(I)'
_cod_data_source_file yz2034sup1.cif
_cod_data_source_block II
_cod_database_code 2022810
_shelx_space_group_comment
;
The symmetry employed for this shelxl refinement is uniquely defined
by the following loop, which should always be used as a source of
symmetry information in preference to the above space-group names.
They are only intended as comments.
;
_shelx_estimated_absorpt_t_min 0.428
_shelx_estimated_absorpt_t_max 0.669

loop_
_space_group_symop_operation_xyz
'x, y, z'
'-x, -y, -z'

loop_
_atom_site_type_symbol
_atom_site_label
_atom_site_fract_x
_atom_site_fract_y
_atom_site_fract_z
_atom_site_U_iso_or_equiv
_atom_site_adp_type
_atom_site_calc_flag
_atom_site_occupancy
_atom_site_disorder_assembly
_atom_site_disorder_group
I I1 0.65027(2) 0.18015(2) 0.21358(2) 0.01710(2) Uani d 1 . .
Br Br1 0.80118(2) 0.33097(2) 0.06912(2) 0.02346(3) Uani d 1 . .
Br Br2 0.51412(2) 0.02963(2) 0.35979(2) 0.02157(3) Uani d 1 . .
O O1 0.20994(14) 0.43799(12) 0.57436(7) 0.01964(19) Uani d 1 . .
H H1 0.187(6) 0.388(6) 0.617(3) 0.029 Uiso d 0.49(4) A 1
O O2 0.10583(13) 0.27819(13) 0.70454(7) 0.02121(19) Uani d 1 . .
H H2 0.151(5) 0.325(6) 0.659(3) 0.032 Uiso d 0.51(4) A 2
N N1 0.22672(15) 0.45877(13) 0.41323(8) 0.01563(19) Uani d 1 . .
N N2 0.14789(15) 0.19762(14) 0.86403(8) 0.0168(2) Uani d 1 . .
C C1 0.17805(16) 0.37110(15) 0.48569(9) 0.0147(2) Uani d 1 . .
C C2 0.08734(19) 0.19621(16) 0.46499(10) 0.0204(2) Uani d 1 . .
H H2A 0.080500 0.143984 0.529020 0.031 Uiso calc 1 . .
H H2B 0.162652 0.129403 0.430349 0.031 Uiso calc 1 . .
H H2C -0.040553 0.200696 0.422060 0.031 Uiso calc 1 . .
C C3 0.31786(18) 0.62905(16) 0.43360(10) 0.0198(2) Uani d 1 . .
H H3A 0.354648 0.651700 0.506798 0.030 Uiso calc 1 . .
H H3B 0.229380 0.711180 0.401612 0.030 Uiso calc 1 . .
H H3C 0.430563 0.638270 0.406042 0.030 Uiso calc 1 . .
C C4 0.1909(2) 0.39725(18) 0.30812(10) 0.0215(3) Uani d 1 . .
H H4A 0.104320 0.295852 0.298507 0.032 Uiso calc 1 . .
H H4B 0.310488 0.370162 0.292695 0.032 Uiso calc 1 . .
H H4C 0.134030 0.484580 0.262824 0.032 Uiso calc 1 . .
C C5 0.21588(17) 0.26890(15) 0.79243(9) 0.0155(2) Uani d 1 . .
C C6 0.41829(18) 0.33486(16) 0.81159(10) 0.0192(2) Uani d 1 . .
H H6A 0.438604 0.396328 0.752644 0.029 Uiso calc 1 . .
H H6B 0.500151 0.240498 0.823484 0.029 Uiso calc 1 . .
H H6C 0.448650 0.410935 0.871198 0.029 Uiso calc 1 . .
C C7 -0.0468(2) 0.12246(19) 0.84285(11) 0.0243(3) Uani d 1 . .
H H7A -0.107738 0.135459 0.771288 0.036 Uiso calc 1 . .
H H7B -0.117410 0.179306 0.884927 0.036 Uiso calc 1 . .
H H7C -0.045456 0.002396 0.858179 0.036 Uiso calc 1 . .
C C8 0.2581(2) 0.18213(19) 0.96814(10) 0.0236(3) Uani d 1 . .
H H8A 0.382190 0.242901 0.976432 0.035 Uiso calc 1 . .
H H8B 0.274782 0.062886 0.982492 0.035 Uiso calc 1 . .
H H8C 0.191026 0.230260 1.015097 0.035 Uiso calc 1 . .

loop_
_atom_site_aniso_label
_atom_site_aniso_U_11
_atom_site_aniso_U_22
_atom_site_aniso_U_33
_atom_site_aniso_U_12
_atom_site_aniso_U_13
_atom_site_aniso_U_23
I1 0.01763(4) 0.01708(3) 0.01549(4) 0.00366(3) 0.00121(3) -0.00183(3)
Br1 0.02527(7) 0.02855(7) 0.01748(7) 0.00332(5) 0.00655(5) -0.00017(5)
Br2 0.02328(7) 0.01921(6) 0.02211(7) 0.00054(5) 0.00536(5) 0.00173(5)
O1 0.0235(5) 0.0221(4) 0.0133(4) 0.0003(4) 0.0045(4) 0.0014(3)
O2 0.0171(4) 0.0323(5) 0.0145(4) 0.0026(4) 0.0038(4) 0.0061(4)
N1 0.0139(5) 0.0185(4) 0.0143(5) 0.0007(4) 0.0031(4) 0.0021(4)
N2 0.0175(5) 0.0207(5) 0.0125(5) 0.0015(4) 0.0040(4) 0.0017(4)
C1 0.0113(5) 0.0178(5) 0.0146(5) 0.0026(4) 0.0020(4) 0.0022(4)
C2 0.0220(6) 0.0181(5) 0.0202(6) -0.0019(5) 0.0039(5) 0.0016(5)
C3 0.0168(6) 0.0189(5) 0.0227(6) -0.0016(4) 0.0030(5) 0.0038(5)
C4 0.0237(7) 0.0266(6) 0.0148(6) 0.0022(5) 0.0059(5) 0.0006(5)
C5 0.0164(5) 0.0161(5) 0.0149(5) 0.0043(4) 0.0047(4) 0.0006(4)
C6 0.0182(6) 0.0213(5) 0.0180(6) 0.0003(4) 0.0043(5) 0.0013(5)
C7 0.0194(6) 0.0337(7) 0.0208(7) -0.0019(5) 0.0075(5) 0.0031(5)
C8 0.0270(7) 0.0292(7) 0.0133(6) 0.0001(5) 0.0027(5) 0.0039(5)

loop_
_atom_type_symbol
_atom_type_description
_atom_type_scat_dispersion_real
_atom_type_scat_dispersion_imag
_atom_type_scat_source
C C 0.0033 0.0016 'International Tables Vol C Tables 4.2.6.8 and 6.1.1.4'
H H 0.0000 0.0000 'International Tables Vol C Tables 4.2.6.8 and 6.1.1.4'
N N 0.0061 0.0033 'International Tables Vol C Tables 4.2.6.8 and 6.1.1.4'
O O 0.0106 0.0060 'International Tables Vol C Tables 4.2.6.8 and 6.1.1.4'
Br Br -0.2901 2.4595 'International Tables Vol C Tables 4.2.6.8 and 6.1.1.4'
I I -0.4742 1.8119 'International Tables Vol C Tables 4.2.6.8 and 6.1.1.4'

loop_
_geom_angle_atom_site_label_1
_geom_angle_atom_site_label_2
_geom_angle_atom_site_label_3
_geom_angle_site_symmetry_1
_geom_angle_site_symmetry_3
_geom_angle
_geom_angle_publ_flag
Br2 I1 Br1 . . 177.942(6) ?
C1 O1 H1 . . 120(3) ?
C5 O2 H2 . . 118(3) ?
C1 N1 C3 . . 120.94(11) ?
C1 N1 C4 . . 123.49(11) ?
C3 N1 C4 . . 115.55(10) ?
C5 N2 C8 . . 123.75(11) ?
C5 N2 C7 . . 120.94(11) ?
C8 N2 C7 . . 115.28(11) ?
O1 C1 N1 . . 118.77(11) ?
O1 C1 C2 . . 120.38(11) ?
N1 C1 C2 . . 120.84(11) ?
C1 C2 H2A . . 109.5 ?
C1 C2 H2B . . 109.5 ?
H2A C2 H2B . . 109.5 ?
C1 C2 H2C . . 109.5 ?
H2A C2 H2C . . 109.5 ?
H2B C2 H2C . . 109.5 ?
N1 C3 H3A . . 109.5 ?
N1 C3 H3B . . 109.5 ?
H3A C3 H3B . . 109.5 ?
N1 C3 H3C . . 109.5 ?
H3A C3 H3C . . 109.5 ?
H3B C3 H3C . . 109.5 ?
N1 C4 H4A . . 109.5 ?
N1 C4 H4B . . 109.5 ?
H4A C4 H4B . . 109.5 ?
N1 C4 H4C . . 109.5 ?
H4A C4 H4C . . 109.5 ?
H4B C4 H4C . . 109.5 ?
O2 C5 N2 . . 118.46(12) ?
O2 C5 C6 . . 120.28(11) ?
N2 C5 C6 . . 121.25(11) ?
C5 C6 H6A . . 109.5 ?
C5 C6 H6B . . 109.5 ?
H6A C6 H6B . . 109.5 ?
C5 C6 H6C . . 109.5 ?
H6A C6 H6C . . 109.5 ?
H6B C6 H6C . . 109.5 ?
N2 C7 H7A . . 109.5 ?
N2 C7 H7B . . 109.5 ?
H7A C7 H7B . . 109.5 ?
N2 C7 H7C . . 109.5 ?
H7A C7 H7C . . 109.5 ?
H7B C7 H7C . . 109.5 ?
N2 C8 H8A . . 109.5 ?
N2 C8 H8B . . 109.5 ?
H8A C8 H8B . . 109.5 ?
N2 C8 H8C . . 109.5 ?
H8A C8 H8C . . 109.5 ?
H8B C8 H8C . . 109.5 ?

loop_
_geom_bond_atom_site_label_1
_geom_bond_atom_site_label_2
_geom_bond_site_symmetry_2
_geom_bond_distance
_geom_bond_publ_flag
I1 Br2 . 2.68598(19) ?
I1 Br1 . 2.7243(2) ?
O1 C1 . 1.2771(15) ?
O1 H1 . 0.75(5) ?
O2 C5 . 1.2794(15) ?
O2 H2 . 0.85(5) ?
N1 C1 . 1.3168(16) ?
N1 C3 . 1.4640(16) ?
N1 C4 . 1.4648(17) ?
N2 C5 . 1.3121(16) ?
N2 C8 . 1.4656(17) ?
N2 C7 . 1.4673(17) ?
C1 C2 . 1.4961(17) ?
C2 H2A . 0.9800 ?
C2 H2B . 0.9800 ?
C2 H2C . 0.9800 ?
C3 H3A . 0.9800 ?
C3 H3B . 0.9800 ?
C3 H3C . 0.9800 ?
C4 H4A . 0.9800 ?
C4 H4B . 0.9800 ?
C4 H4C . 0.9800 ?
C5 C6 . 1.4965(18) ?
C6 H6A . 0.9800 ?
C6 H6B . 0.9800 ?
C6 H6C . 0.9800 ?
C7 H7A . 0.9800 ?
C7 H7B . 0.9800 ?
C7 H7C . 0.9800 ?
C8 H8A . 0.9800 ?
C8 H8B . 0.9800 ?
C8 H8C . 0.9800 ?

loop_
_geom_hbond_atom_site_label_D
_geom_hbond_atom_site_label_H
_geom_hbond_atom_site_label_A
_geom_hbond_site_symmetry_A
_geom_hbond_distance_DH
_geom_hbond_distance_HA
_geom_hbond_distance_DA
_geom_hbond_angle_DHA
_geom_hbond_publ_flag
O1 H1 O2 . 0.75(5) 1.69(5) 2.4278(13) 173(4) yes
O2 H2 O1 . 0.85(5) 1.59(5) 2.4278(14) 170(4) yes
C2 H2A O2 . 0.98 2.57 3.2872(17) 130.3 yes
C2 H2B Br2 . 0.98 3.09 4.0105(14) 157.6 yes
C2 H2C I1 1_455 0.98 3.18 4.0838(14) 154.8 yes
C3 H3A Br2 2_666 0.98 3.07 3.8153(14) 134.2 yes
C3 H3B O2 2_566 0.98 2.54 3.3481(16) 140.1 yes
C4 H4A I1 1_455 0.98 3.31 4.1081(14) 140.3 yes
C6 H6A O1 . 0.98 2.64 3.3630(16) 131.0 yes
C6 H6C Br1 2_666 0.98 3.06 3.7331(14) 127.5 yes
C7 H7B Br1 1_456 0.98 2.97 3.8980(15) 158.5 yes
C8 H8A Br1 1_556 0.98 3.05 3.9722(15) 157.1 yes
C3 H3A O1 . 0.98 2.26 2.6878(16) 105 no
C7 H7A O2 . 0.98 2.24 2.6801(18) 106 no

loop_
_geom_torsion_atom_site_label_1
_geom_torsion_atom_site_label_2
_geom_torsion_atom_site_label_3
_geom_torsion_atom_site_label_4
_geom_torsion_site_symmetry_1
_geom_torsion_site_symmetry_2
_geom_torsion_site_symmetry_3
_geom_torsion_site_symmetry_4
_geom_torsion
_geom_torsion_publ_flag
C3 N1 C1 O1 . . . . 0.75(17) ?
C4 N1 C1 O1 . . . . -177.75(11) ?
C3 N1 C1 C2 . . . . -179.15(11) ?
C4 N1 C1 C2 . . . . 2.35(18) ?
C8 N2 C5 O2 . . . . -178.76(12) ?
C7 N2 C5 O2 . . . . 3.09(18) ?
C8 N2 C5 C6 . . . . 2.56(19) ?
C7 N2 C5 C6 . . . . -175.59(12) ?

_cod_database_fobs_code 2022810
